data_7200781
loop_
_publ_author_name
'Harada, Jun'
'Harakawa, Mayuko'
'Sugiyama, Shingo'
'Ogawa, Keiichiro'

_publ_section_title
;
 Single crystal cis--trans photoisomerizations of
 2-(9-anthrylmethylene)-1-indanones
;
_journal_issue 7
_journal_name_full CrystEngComm
_journal_page_first 1235
_journal_paper_doi 10.1039/b821900a
_journal_volume 11
_journal_year 2009
_chemical_formula_sum 'C25 H18 O'
_chemical_formula_weight 334.39
_chemical_melting_point 197
_chemical_name_systematic
;
(E)-2-(9-anthrylmethylene)-6-methyl-1-indanone
;
_space_group_IT_number 15
_symmetry_cell_setting monoclinic
_symmetry_space_group_name_Hall '-C 2yc'
_symmetry_space_group_name_H-M 'C 1 2/c 1'
_atom_sites_solution_hydrogens geom
_atom_sites_solution_primary direct
_atom_sites_solution_secondary difmap
_audit_creation_method SHELXL-97
_cell_angle_alpha 90.00
_cell_angle_beta 108.858(1)
_cell_angle_gamma 90.00
_cell_formula_units_Z 8
_cell_length_a 18.7933(11)
_cell_length_b 10.8304(7)
_cell_length_c 18.5389(11)
_cell_measurement_reflns_used 7393
_cell_measurement_temperature 300
_cell_measurement_theta_max 30.0
_cell_measurement_theta_min 2.2
_cell_volume 3570.8(4)
_computing_cell_refinement 'SAINT (Bruker, 1998)'
_computing_data_collection 'SMART (Bruker, 1998)'
_computing_data_reduction SAINT
_computing_molecular_graphics 'SHELXTL (Sheldrick, 2008)'
_computing_publication_material SHELXTL
_computing_structure_refinement 'SHELXL-97 (Sheldrick, 2008)'
_computing_structure_solution 'SHELXS-97 (Sheldrick, 2008)'
_diffrn_ambient_temperature 300
_diffrn_detector_area_resol_mean 8.192
_diffrn_measured_fraction_theta_full 0.998
_diffrn_measured_fraction_theta_max 0.998
_diffrn_measurement_device_type 'Bruker SMART 1000 CCD diffractometer'
_diffrn_measurement_method \w_scan
_diffrn_radiation_monochromator graphite
_diffrn_radiation_source 'fine-focus sealed tube'
_diffrn_radiation_type MoK\a
_diffrn_radiation_wavelength 0.71073
_diffrn_reflns_av_R_equivalents 0.0296
_diffrn_reflns_av_sigmaI/netI 0.0229
_diffrn_reflns_limit_h_max 26
_diffrn_reflns_limit_h_min -26
_diffrn_reflns_limit_k_max 15
_diffrn_reflns_limit_k_min -15
_diffrn_reflns_limit_l_max 26
_diffrn_reflns_limit_l_min -26
_diffrn_reflns_number 26883
_diffrn_reflns_theta_full 30.06
_diffrn_reflns_theta_max 30.06
_diffrn_reflns_theta_min 2.20
_diffrn_standards_decay_% 0
_exptl_absorpt_coefficient_mu 0.074
_exptl_absorpt_correction_T_max 0.9882
_exptl_absorpt_correction_T_min 0.9638
_exptl_absorpt_correction_type multi-scan
_exptl_absorpt_process_details 'SADABS (Sheldrick, 2002)'
_exptl_crystal_colour yellow
_exptl_crystal_density_diffrn 1.244
_exptl_crystal_density_method 'not measured'
_exptl_crystal_description block
_exptl_crystal_F_000 1408
_exptl_crystal_size_max 0.50
_exptl_crystal_size_mid 0.34
_exptl_crystal_size_min 0.16
_refine_diff_density_max 0.261
_refine_diff_density_min -0.331
_refine_diff_density_rms 0.037
_refine_ls_extinction_method none
_refine_ls_goodness_of_fit_ref 1.031
_refine_ls_hydrogen_treatment constr
_refine_ls_matrix_type full
_refine_ls_number_parameters 243
_refine_ls_number_reflns 5238
_refine_ls_number_restraints 0
_refine_ls_restrained_S_all 1.031
_refine_ls_R_factor_all 0.0873
_refine_ls_R_factor_gt 0.0545
_refine_ls_shift/su_max 0.000
_refine_ls_shift/su_mean 0.000
_refine_ls_structure_factor_coef Fsqd
_refine_ls_weighting_details 'calc w=1/[\s^2^(Fo^2^)+(0.0555P)^2^+2.5839P] where P=(Fo^2^+2Fc^2^)/3'
_refine_ls_weighting_scheme calc
_refine_ls_wR_factor_gt 0.1317
_refine_ls_wR_factor_ref 0.1548
_reflns_number_gt 3450
_reflns_number_total 5238
_reflns_threshold_expression >2sigma(I)
_cod_data_source_file b821900a.txt
_cod_data_source_block 6me16h
_cod_original_sg_symbol_H-M C_1_2/c_1
_cod_database_code 7200781

loop_
_symmetry_equiv_pos_as_xyz
'x, y, z'
'-x, y, -z+1/2'
'x+1/2, y+1/2, z'
'-x+1/2, y+1/2, -z+1/2'
'-x, -y, -z'
'x, -y, z-1/2'
'-x+1/2, -y+1/2, -z'
'x+1/2, -y+1/2, z-1/2'

loop_
_atom_site_label
_atom_site_type_symbol
_atom_site_fract_x
_atom_site_fract_y
_atom_site_fract_z
_atom_site_U_iso_or_equiv
_atom_site_adp_type
_atom_site_occupancy
_atom_site_symmetry_multiplicity
_atom_site_calc_flag
_atom_site_refinement_flags
_atom_site_disorder_assembly
_atom_site_disorder_group
O1A O 0.41542(9) 1.18481(12) 0.13517(10) 0.0719(5) Uani 0.91 1 d P A 1
C1A C 0.21026(13) 1.0230(2) 0.42070(12) 0.0582(5) Uani 0.91 1 d P A 1
H1A H 0.1779 0.9832 0.4419 0.070 Uiso 0.91 1 calc PR A 1
C2A C 0.26807(14) 1.0891(2) 0.46599(12) 0.0657(6) Uani 0.91 1 d P A 1
H2A H 0.2747 1.0957 0.5178 0.079 Uiso 0.91 1 calc PR A 1
C3A C 0.31852(13) 1.1483(2) 0.43544(12) 0.0595(5) Uani 0.91 1 d P A 1
H3A H 0.3582 1.1941 0.4672 0.071 Uiso 0.91 1 calc PR A 1
C4A C 0.31003(11) 1.13938(18) 0.36004(12) 0.0494(4) Uani 0.91 1 d P A 1
H4A H 0.3445 1.1781 0.3411 0.059 Uiso 0.91 1 calc PR A 1
C5A C 0.24909(10) 1.07152(17) 0.30941(11) 0.0393(3) Uani 0.91 1 d P A 1
C6A C 0.23883(9) 1.05952(16) 0.23123(10) 0.0391(3) Uani 0.91 1 d P A 1
C7A C 0.17502(9) 0.99812(16) 0.18328(11) 0.0380(3) Uani 0.91 1 d P A 1
C8A C 0.15799(10) 0.99222(18) 0.10264(11) 0.0462(4) Uani 0.91 1 d P A 1
H8A H 0.1905 1.0288 0.0803 0.055 Uiso 0.91 1 calc PR A 1
C9A C 0.09521(11) 0.93423(19) 0.05780(12) 0.0541(5) Uani 0.91 1 d P A 1
H9A H 0.0848 0.9332 0.0052 0.065 Uiso 0.91 1 calc PR A 1
C10A C 0.04561(10) 0.87555(19) 0.09011(13) 0.0562(5) Uani 0.91 1 d P A 1
H10A H 0.0033 0.8348 0.0589 0.067 Uiso 0.91 1 calc PR A 1
C11A C 0.05941(10) 0.87830(19) 0.16623(14) 0.0502(4) Uani 0.91 1 d P A 1
H11A H 0.0267 0.8383 0.1869 0.060 Uiso 0.91 1 calc PR A 1
C12A C 0.12326(9) 0.94133(17) 0.21554(12) 0.0402(3) Uani 0.91 1 d P A 1
C13A C 0.13680(11) 0.94778(19) 0.29360(13) 0.0457(4) Uani 0.91 1 d P A 1
H13A H 0.1044 0.9076 0.3146 0.055 Uiso 0.91 1 calc PR A 1
C14A C 0.19758(11) 1.01277(18) 0.34104(11) 0.0423(4) Uani 0.91 1 d P A 1
C15A C 0.29808(9) 1.10557(17) 0.19952(10) 0.0438(4) Uani 0.91 1 d P A 1
H15A H 0.3018 1.1901 0.1928 0.053 Uiso 0.91 1 calc PR A 1
C16A C 0.34540(9) 1.03129(15) 0.18059(9) 0.0397(3) Uani 0.91 1 d P A 1
C17A C 0.40483(9) 1.07726(16) 0.14904(11) 0.0446(4) Uani 0.91 1 d P A 1
C18A C 0.44594(9) 0.96682(15) 0.13769(9) 0.0396(3) Uani 0.91 1 d P A 1
C19A C 0.50644(9) 0.96053(17) 0.10967(11) 0.0456(4) Uani 0.91 1 d P A 1
H19A H 0.5256 1.0321 0.0952 0.055 Uiso 0.91 1 calc PR A 1
C20A C 0.53764(9) 0.84673(17) 0.10373(11) 0.0459(4) Uani 0.91 1 d P A 1
C21A C 0.50665(10) 0.74183(17) 0.12578(11) 0.0505(4) Uani 0.91 1 d P A 1
H21A H 0.5272 0.6650 0.1219 0.061 Uiso 0.91 1 calc PR A 1
C22A C 0.44657(10) 0.74800(16) 0.15315(11) 0.0501(4) Uani 0.91 1 d P A 1
H22A H 0.4271 0.6765 0.1674 0.060 Uiso 0.91 1 calc PR A 1
C23A C 0.41582(9) 0.86162(15) 0.15905(9) 0.0389(3) Uani 0.91 1 d P A 1
C24A C 0.35078(10) 0.89257(16) 0.18696(10) 0.0435(4) Uani 0.91 1 d P A 1
H41A H 0.3047 0.8539 0.1553 0.052 Uiso 0.91 1 calc PR A 1
H42A H 0.3609 0.8661 0.2393 0.052 Uiso 0.91 1 calc PR A 1
C25A C 0.60394(12) 0.8359(2) 0.07516(14) 0.0642(5) Uani 0.91 1 d P A 1
H251 H 0.6079 0.7524 0.0595 0.096 Uiso 0.51 1 calc PR A 1
H252 H 0.6491 0.8581 0.1152 0.096 Uiso 0.51 1 calc PR A 1
H253 H 0.5970 0.8903 0.0326 0.096 Uiso 0.51 1 calc PR A 1
H254 H 0.6286 0.9149 0.0784 0.096 Uiso 0.40 1 d PR A 1
H255 H 0.5868 0.8088 0.0229 0.096 Uiso 0.40 1 d PR A 1
H256 H 0.6390 0.7763 0.1055 0.096 Uiso 0.40 1 d PR A 1
O1B O 0.3166(4) 0.8649(6) 0.2200(5) 0.0719(5) Uani 0.09 1 d PG B 2
C1B C 0.2180(8) 0.9935(15) 0.4184(7) 0.0582(5) Uani 0.09 1 d PG B 2
H1B H 0.1862 0.9508 0.4391 0.070 Uiso 0.09 1 calc PR B 2
C2B C 0.2798(9) 1.0517(16) 0.4659(6) 0.0657(6) Uani 0.09 1 d PG B 2
H2B H 0.2892 1.0496 0.5183 0.079 Uiso 0.09 1 calc PR B 2
C3B C 0.3296(8) 1.1154(14) 0.4356(6) 0.0595(5) Uani 0.09 1 d PG B 2
H3B H 0.3715 1.1552 0.4684 0.071 Uiso 0.09 1 calc PR B 2
C4B C 0.3169(6) 1.1188(11) 0.3587(6) 0.0494(4) Uani 0.09 1 d PG B 2
H4B H 0.3508 1.1597 0.3401 0.059 Uiso 0.09 1 calc PR B 2
C5B C 0.2518(6) 1.0602(9) 0.3058(6) 0.0393(3) Uani 0.09 1 d PG B 2
C6B C 0.2368(4) 1.0615(8) 0.2259(6) 0.0391(3) Uani 0.09 1 d PG B 2
C7B C 0.1691(4) 1.0096(9) 0.1763(7) 0.0380(3) Uani 0.09 1 d PG B 2
C8B C 0.1480(4) 1.0174(11) 0.0949(7) 0.0462(4) Uani 0.09 1 d PG B 2
H8B H 0.1798 1.0567 0.0729 0.055 Uiso 0.09 1 calc PR B 2
C9B C 0.0815(3) 0.9678(14) 0.0489(8) 0.0541(5) Uani 0.09 1 d PG B 2
H9B H 0.0684 0.9758 -0.0037 0.065 Uiso 0.09 1 calc PR B 2
C10B C 0.0325(3) 0.9047(14) 0.0808(10) 0.0562(5) Uani 0.09 1 d PG B 2
H10B H -0.0119 0.8702 0.0490 0.067 Uiso 0.09 1 calc PR B 2
C11B C 0.0503(4) 0.8946(13) 0.1577(10) 0.0502(4) Uani 0.09 1 d PG B 2
H11B H 0.0181 0.8522 0.1779 0.060 Uiso 0.09 1 calc PR B 2
C12B C 0.1183(5) 0.9481(11) 0.2086(8) 0.0402(3) Uani 0.09 1 d PG B 2
C13B C 0.1361(6) 0.9409(12) 0.2878(9) 0.0457(4) Uani 0.09 1 d PG B 2
H13B H 0.1043 0.8979 0.3082 0.055 Uiso 0.09 1 calc PR B 2
C14B C 0.2009(7) 0.9968(12) 0.3370(7) 0.0423(4) Uani 0.09 1 d PG B 2
C15B C 0.2754(5) 1.1309(6) 0.1946(6) 0.0438(4) Uani 0.09 1 d PG B 2
H15B H 0.2644 1.2141 0.1843 0.053 Uiso 0.09 1 calc PR B 2
C16B C 0.3315(4) 1.0751(6) 0.1782(5) 0.0397(3) Uani 0.09 1 d PG B 2
C17B C 0.3492(3) 0.9387(5) 0.1918(4) 0.0446(4) Uani 0.09 1 d PG B 2
C18B C 0.4140(3) 0.9138(6) 0.1646(4) 0.0396(3) Uani 0.09 1 d PG B 2
C19B C 0.4515(4) 0.8014(6) 0.1647(5) 0.0456(4) Uani 0.09 1 d PG B 2
H19B H 0.4364 0.7301 0.1837 0.055 Uiso 0.09 1 calc PR B 2
C20B C 0.5113(4) 0.7981(8) 0.1360(5) 0.0459(4) Uani 0.09 1 d PG B 2
C21B C 0.5323(4) 0.9086(9) 0.1081(5) 0.0505(4) Uani 0.09 1 d PG B 2
H21B H 0.5723 0.9070 0.0889 0.061 Uiso 0.09 1 calc PR B 2
C22B C 0.4953(4) 1.0201(8) 0.1082(5) 0.0501(4) Uani 0.09 1 d PG B 2
H22B H 0.5104 1.0915 0.0894 0.060 Uiso 0.09 1 calc PR B 2
C23B C 0.4356(4) 1.0229(7) 0.1369(4) 0.0389(3) Uani 0.09 1 d PG B 2
C24B C 0.3868(5) 1.1318(6) 0.1433(5) 0.0435(4) Uani 0.09 1 d PG B 2
H41B H 0.4167 1.1956 0.1760 0.052 Uiso 0.09 1 calc PR B 2
H42B H 0.3608 1.1668 0.0936 0.052 Uiso 0.09 1 calc PR B 2
C25B C 0.5528(5) 0.6787(9) 0.1334(7) 0.0642(5) Uani 0.09 1 d PG B 2
H257 H 0.6043 0.6864 0.1651 0.096 Uiso 0.09 1 calc PR B 2
H258 H 0.5507 0.6621 0.0819 0.096 Uiso 0.09 1 calc PR B 2
H259 H 0.5296 0.6120 0.1517 0.096 Uiso 0.09 1 calc PR B 2

loop_
_atom_site_aniso_label
_atom_site_aniso_U_11
_atom_site_aniso_U_22
_atom_site_aniso_U_33
_atom_site_aniso_U_23
_atom_site_aniso_U_13
_atom_site_aniso_U_12
O1A 0.0778(10) 0.0384(7) 0.1279(14) -0.0064(8) 0.0725(10) -0.0122(6)
C1A 0.0591(11) 0.0731(14) 0.0498(10) 0.0048(10) 0.0277(8) 0.0054(10)
C2A 0.0720(14) 0.0815(17) 0.0436(10) -0.0040(10) 0.0187(9) 0.0078(12)
C3A 0.0623(12) 0.0561(13) 0.0519(10) -0.0076(9) 0.0070(9) -0.0003(10)
C4A 0.0483(9) 0.0450(10) 0.0524(9) -0.0026(7) 0.0126(7) -0.0041(7)
C5A 0.0387(7) 0.0367(7) 0.0447(8) -0.0003(6) 0.0164(6) 0.0014(6)
C6A 0.0387(7) 0.0379(7) 0.0451(8) 0.0000(6) 0.0197(6) -0.0043(6)
C7A 0.0368(7) 0.0364(7) 0.0444(8) -0.0012(6) 0.0179(6) -0.0013(6)
C8A 0.0461(9) 0.0488(10) 0.0458(9) -0.0014(7) 0.0175(7) -0.0001(7)
C9A 0.0504(10) 0.0593(13) 0.0474(10) -0.0083(9) 0.0087(8) 0.0024(8)
C10A 0.0379(9) 0.0547(12) 0.0683(13) -0.0133(10) 0.0065(8) -0.0029(8)
C11A 0.0344(8) 0.0470(10) 0.0708(12) -0.0059(8) 0.0193(8) -0.0050(7)
C12A 0.0341(7) 0.0367(7) 0.0536(9) -0.0003(6) 0.0194(6) -0.0001(6)
C13A 0.0408(8) 0.0473(9) 0.0571(10) 0.0051(7) 0.0272(7) -0.0005(6)
C14A 0.0417(8) 0.0447(9) 0.0456(8) 0.0022(7) 0.0212(6) 0.0049(6)
C15A 0.0398(9) 0.0430(9) 0.0537(9) -0.0028(7) 0.0222(8) -0.0087(7)
C16A 0.0366(8) 0.0426(9) 0.0432(8) -0.0028(7) 0.0174(6) -0.0075(7)
C17A 0.0427(8) 0.0380(8) 0.0613(11) -0.0054(7) 0.0280(8) -0.0067(7)
C18A 0.0377(8) 0.0371(8) 0.0465(9) -0.0036(7) 0.0171(6) -0.0043(6)
C19A 0.0433(8) 0.0365(8) 0.0633(11) -0.0037(7) 0.0261(8) -0.0049(7)
C20A 0.0409(8) 0.0434(9) 0.0541(10) -0.0088(8) 0.0163(7) -0.0020(7)
C21A 0.0483(9) 0.0390(9) 0.0616(11) -0.0065(8) 0.0141(8) -0.0001(7)
C22A 0.0512(10) 0.0377(9) 0.0606(11) 0.0027(8) 0.0170(8) -0.0065(7)
C23A 0.0373(8) 0.0394(8) 0.0388(8) -0.0003(6) 0.0107(6) -0.0057(6)
C24A 0.0447(8) 0.0430(9) 0.0470(9) 0.0042(7) 0.0206(7) -0.0070(7)
C25A 0.0532(11) 0.0600(12) 0.0899(16) -0.0115(11) 0.0378(11) 0.0004(9)
O1B 0.0778(10) 0.0384(7) 0.1279(14) -0.0064(8) 0.0725(10) -0.0122(6)
C1B 0.0591(11) 0.0731(14) 0.0498(10) 0.0048(10) 0.0277(8) 0.0054(10)
C2B 0.0720(14) 0.0815(17) 0.0436(10) -0.0040(10) 0.0187(9) 0.0078(12)
C3B 0.0623(12) 0.0561(13) 0.0519(10) -0.0076(9) 0.0070(9) -0.0003(10)
C4B 0.0483(9) 0.0450(10) 0.0524(9) -0.0026(7) 0.0126(7) -0.0041(7)
C5B 0.0387(7) 0.0367(7) 0.0447(8) -0.0003(6) 0.0164(6) 0.0014(6)
C6B 0.0387(7) 0.0379(7) 0.0451(8) 0.0000(6) 0.0197(6) -0.0043(6)
C7B 0.0368(7) 0.0364(7) 0.0444(8) -0.0012(6) 0.0179(6) -0.0013(6)
C8B 0.0461(9) 0.0488(10) 0.0458(9) -0.0014(7) 0.0175(7) -0.0001(7)
C9B 0.0504(10) 0.0593(13) 0.0474(10) -0.0083(9) 0.0087(8) 0.0024(8)
C10B 0.0379(9) 0.0547(12) 0.0683(13) -0.0133(10) 0.0065(8) -0.0029(8)
C11B 0.0344(8) 0.0470(10) 0.0708(12) -0.0059(8) 0.0193(8) -0.0050(7)
C12B 0.0341(7) 0.0367(7) 0.0536(9) -0.0003(6) 0.0194(6) -0.0001(6)
C13B 0.0408(8) 0.0473(9) 0.0571(10) 0.0051(7) 0.0272(7) -0.0005(6)
C14B 0.0417(8) 0.0447(9) 0.0456(8) 0.0022(7) 0.0212(6) 0.0049(6)
C15B 0.0398(9) 0.0430(9) 0.0537(9) -0.0028(7) 0.0222(8) -0.0087(7)
C16B 0.0366(8) 0.0426(9) 0.0432(8) -0.0028(7) 0.0174(6) -0.0075(7)
C17B 0.0427(8) 0.0380(8) 0.0613(11) -0.0054(7) 0.0280(8) -0.0067(7)
C18B 0.0377(8) 0.0371(8) 0.0465(9) -0.0036(7) 0.0171(6) -0.0043(6)
C19B 0.0433(8) 0.0365(8) 0.0633(11) -0.0037(7) 0.0261(8) -0.0049(7)
C20B 0.0409(8) 0.0434(9) 0.0541(10) -0.0088(8) 0.0163(7) -0.0020(7)
C21B 0.0483(9) 0.0390(9) 0.0616(11) -0.0065(8) 0.0141(8) -0.0001(7)
C22B 0.0512(10) 0.0377(9) 0.0606(11) 0.0027(8) 0.0170(8) -0.0065(7)
C23B 0.0373(8) 0.0394(8) 0.0388(8) -0.0003(6) 0.0107(6) -0.0057(6)
C24B 0.0447(8) 0.0430(9) 0.0470(9) 0.0042(7) 0.0206(7) -0.0070(7)
C25B 0.0532(11) 0.0600(12) 0.0899(16) -0.0115(11) 0.0378(11) 0.0004(9)

loop_
_atom_type_symbol
_atom_type_description
_atom_type_scat_dispersion_real
_atom_type_scat_dispersion_imag
_atom_type_scat_source
C C 0.0033 0.0016 'International Tables Vol C Tables 4.2.6.8 and 6.1.1.4'
H H 0.0000 0.0000 'International Tables Vol C Tables 4.2.6.8 and 6.1.1.4'
O O 0.0106 0.0060 'International Tables Vol C Tables 4.2.6.8 and 6.1.1.4'

loop_
_geom_angle_atom_site_label_1
_geom_angle_atom_site_label_2
_geom_angle_atom_site_label_3
_geom_angle
_geom_angle_site_symmetry_1
_geom_angle_site_symmetry_3
_geom_angle_publ_flag
C2A C1A C14A 121.36(19) . . ?
C1A C2A C3A 120.33(19) . . ?
C4A C3A C2A 120.78(19) . . ?
C3A C4A C5A 121.05(18) . . ?
C6A C5A C4A 122.64(15) . . ?
C6A C5A C14A 119.71(14) . . ?
C4A C5A C14A 117.65(15) . . ?
C5A C6A C7A 120.00(14) . . ?
C5A C6A C15A 120.06(14) . . ?
C7A C6A C15A 119.84(14) . . ?
C6A C7A C8A 122.69(14) . . ?
C6A C7A C12A 119.56(14) . . ?
C8A C7A C12A 117.73(14) . . ?
C9A C8A C7A 121.26(17) . . ?
C8A C9A C10A 120.72(18) . . ?
C11A C10A C9A 120.23(17) . . ?
C10A C11A C12A 121.21(17) . . ?
C13A C12A C11A 121.69(15) . . ?
C13A C12A C7A 119.51(14) . . ?
C11A C12A C7A 118.79(16) . . ?
C14A C13A C12A 121.51(15) . . ?
C13A C14A C1A 121.69(16) . . ?
C13A C14A C5A 119.52(15) . . ?
C1A C14A C5A 118.79(16) . . ?
C16A C15A C6A 123.15(16) . . ?
C15A C16A C17A 123.20(15) . . ?
C15A C16A C24A 128.06(15) . . ?
C17A C16A C24A 108.73(14) . . ?
O1A C17A C18A 127.87(15) . . ?
O1A C17A C16A 126.10(15) . . ?
C18A C17A C16A 106.03(13) . . ?
C23A C18A C19A 121.55(15) . . ?
C23A C18A C17A 110.16(14) . . ?
C19A C18A C17A 128.29(15) . . ?
C20A C19A C18A 119.33(15) . . ?
C19A C20A C21A 118.26(16) . . ?
C19A C20A C25A 121.09(17) . . ?
C21A C20A C25A 120.64(16) . . ?
C22A C21A C20A 122.41(17) . . ?
C23A C22A C21A 119.06(16) . . ?
C22A C23A C18A 119.39(15) . . ?
C22A C23A C24A 129.15(15) . . ?
C18A C23A C24A 111.46(14) . . ?
C16A C24A C23A 103.61(13) . . ?
C2B C1B C14B 121.4 . . ?
C1B C2B C3B 120.3 . . ?
C4B C3B C2B 120.7 . . ?
C3B C4B C5B 121.4 . . ?
C6B C5B C14B 119.4 . . ?
C6B C5B C4B 123.0 . . ?
C14B C5B C4B 117.6 . . ?
C15B C6B C5B 121.4 . . ?
C15B C6B C7B 116.8 . . ?
C5B C6B C7B 120.4 . . ?
C6B C7B C8B 122.9 . . ?
C6B C7B C12B 119.2 . . ?
C8B C7B C12B 117.9 . . ?
C9B C8B C7B 121.2 . . ?
C8B C9B C10B 120.7 . . ?
C11B C10B C9B 120.2 . . ?
C10B C11B C12B 121.4 . . ?
C13B C12B C11B 121.8 . . ?
C13B C12B C7B 119.6 . . ?
C11B C12B C7B 118.6 . . ?
C12B C13B C14B 121.6 . . ?
C13B C14B C1B 121.7 . . ?
C13B C14B C5B 119.5 . . ?
C1B C14B C5B 118.8 . . ?
C6B C15B C16B 115.8 . . ?
C15B C16B C17B 123.4 . . ?
C15B C16B C24B 127.9 . . ?
C17B C16B C24B 108.7 . . ?
O1B C17B C18B 127.3 . . ?
O1B C17B C16B 126.4 . . ?
C18B C17B C16B 106.3 . . ?
C23B C18B C19B 121.8 . . ?
C23B C18B C17B 109.8 . . ?
C19B C18B C17B 128.5 . . ?
C20B C19B C18B 119.3 . . ?
C19B C20B C21B 118.3 . . ?
C19B C20B C25B 121.4 . . ?
C21B C20B C25B 120.3 . . ?
C22B C21B C20B 122.5 . . ?
C23B C22B C21B 118.9 . . ?
C22B C23B C18B 119.2 . . ?
C22B C23B C24B 128.9 . . ?
C18B C23B C24B 111.8 . . ?
C16B C24B C23B 103.4 . . ?

loop_
_geom_bond_atom_site_label_1
_geom_bond_atom_site_label_2
_geom_bond_distance
_geom_bond_site_symmetry_2
_geom_bond_publ_flag
O1A C17A 1.223(2) . ?
C1A C2A 1.345(3) . ?
C1A C14A 1.422(3) . ?
C2A C3A 1.406(3) . ?
C3A C4A 1.358(3) . ?
C4A C5A 1.428(2) . ?
C5A C6A 1.405(2) . ?
C5A C14A 1.433(2) . ?
C6A C7A 1.408(2) . ?
C6A C15A 1.502(2) . ?
C7A C8A 1.426(2) . ?
C7A C12A 1.435(2) . ?
C8A C9A 1.358(3) . ?
C9A C10A 1.412(3) . ?
C10A C11A 1.350(3) . ?
C11A C12A 1.426(2) . ?
C12A C13A 1.388(2) . ?
C13A C14A 1.387(2) . ?
C15A C16A 1.328(2) . ?
C16A C17A 1.503(2) . ?
C16A C24A 1.508(2) . ?
C17A C18A 1.475(2) . ?
C18A C23A 1.386(2) . ?
C18A C19A 1.396(2) . ?
C19A C20A 1.384(2) . ?
C20A C21A 1.397(3) . ?
C20A C25A 1.508(2) . ?
C21A C22A 1.381(3) . ?
C22A C23A 1.379(2) . ?
C23A C24A 1.511(2) . ?
O1B C17B 1.2227 . ?
C1B C2B 1.3637 . ?
C1B C14B 1.4377 . ?
C2B C3B 1.4173 . ?
C3B C4B 1.3684 . ?
C4B C5B 1.4438 . ?
C5B C6B 1.4155 . ?
C5B C14B 1.4425 . ?
C6B C15B 1.3032 . ?
C6B C7B 1.4222 . ?
C7B C8B 1.4336 . ?
C7B C12B 1.4441 . ?
C8B C9B 1.3734 . ?
C9B C10B 1.4207 . ?
C10B C11B 1.3589 . ?
C11B C12B 1.4413 . ?
C12B C13B 1.3977 . ?
C13B C14B 1.4014 . ?
C15B C16B 1.3337 . ?
C16B C17B 1.5174 . ?
C16B C24B 1.5186 . ?
C17B C18B 1.4839 . ?
C18B C23B 1.3987 . ?
C18B C19B 1.4067 . ?
C19B C20B 1.3924 . ?
C20B C21B 1.4087 . ?
C20B C25B 1.5185 . ?
C21B C22B 1.3935 . ?
C22B C23B 1.3904 . ?
C23B C24B 1.5219 . ?

loop_
_geom_torsion_atom_site_label_1
_geom_torsion_atom_site_label_2
_geom_torsion_atom_site_label_3
_geom_torsion_atom_site_label_4
_geom_torsion
_geom_torsion_site_symmetry_1
_geom_torsion_site_symmetry_2
_geom_torsion_site_symmetry_3
_geom_torsion_site_symmetry_4
_geom_torsion_publ_flag
C14A C1A C2A C3A -1.1(3) . . . . ?
C1A C2A C3A C4A -0.3(3) . . . . ?
C2A C3A C4A C5A 1.1(3) . . . . ?
C3A C4A C5A C6A -179.53(17) . . . . ?
C3A C4A C5A C14A -0.3(3) . . . . ?
C4A C5A C6A C7A -175.94(16) . . . . ?
C14A C5A C6A C7A 4.9(2) . . . . ?
C4A C5A C6A C15A 7.6(2) . . . . ?
C14A C5A C6A C15A -171.53(15) . . . . ?
C5A C6A C7A C8A 174.38(15) . . . . ?
C15A C6A C7A C8A -9.2(2) . . . . ?
C5A C6A C7A C12A -3.9(2) . . . . ?
C15A C6A C7A C12A 172.49(15) . . . . ?
C6A C7A C8A C9A -178.75(17) . . . . ?
C12A C7A C8A C9A -0.4(3) . . . . ?
C7A C8A C9A C10A -1.4(3) . . . . ?
C8A C9A C10A C11A 1.2(3) . . . . ?
C9A C10A C11A C12A 0.9(3) . . . . ?
C10A C11A C12A C13A 178.10(17) . . . . ?
C10A C11A C12A C7A -2.6(3) . . . . ?
C6A C7A C12A C13A 0.0(2) . . . . ?
C8A C7A C12A C13A -178.36(16) . . . . ?
C6A C7A C12A C11A -179.27(15) . . . . ?
C8A C7A C12A C11A 2.3(2) . . . . ?
C11A C12A C13A C14A -177.76(16) . . . . ?
C7A C12A C13A C14A 2.9(2) . . . . ?
C12A C13A C14A C1A 177.88(17) . . . . ?
C12A C13A C14A C5A -2.0(3) . . . . ?
C2A C1A C14A C13A -178.08(19) . . . . ?
C2A C1A C14A C5A 1.8(3) . . . . ?
C6A C5A C14A C13A -2.0(2) . . . . ?
C4A C5A C14A C13A 178.84(15) . . . . ?
C6A C5A C14A C1A 178.16(16) . . . . ?
C4A C5A C14A C1A -1.0(2) . . . . ?
C5A C6A C15A C16A 103.9(2) . . . . ?
C7A C6A C15A C16A -72.5(2) . . . . ?
C6A C15A C16A C17A -179.84(15) . . . . ?
C6A C15A C16A C24A -0.7(3) . . . . ?
C15A C16A C17A O1A -2.2(3) . . . . ?
C24A C16A C17A O1A 178.50(19) . . . . ?
C15A C16A C17A C18A 178.55(16) . . . . ?
C24A C16A C17A C18A -0.73(19) . . . . ?
O1A C17A C18A C23A -178.8(2) . . . . ?
C16A C17A C18A C23A 0.41(19) . . . . ?
O1A C17A C18A C19A 0.9(3) . . . . ?
C16A C17A C18A C19A -179.85(17) . . . . ?
C23A C18A C19A C20A -0.6(3) . . . . ?
C17A C18A C19A C20A 179.66(17) . . . . ?
C18A C19A C20A C21A 0.4(3) . . . . ?
C18A C19A C20A C25A -178.85(18) . . . . ?
C19A C20A C21A C22A -0.1(3) . . . . ?
C25A C20A C21A C22A 179.15(18) . . . . ?
C20A C21A C22A C23A 0.0(3) . . . . ?
C21A C22A C23A C18A -0.2(3) . . . . ?
C21A C22A C23A C24A -179.96(17) . . . . ?
C19A C18A C23A C22A 0.5(3) . . . . ?
C17A C18A C23A C22A -179.71(16) . . . . ?
C19A C18A C23A C24A -179.69(15) . . . . ?
C17A C18A C23A C24A 0.07(19) . . . . ?
C15A C16A C24A C23A -178.49(17) . . . . ?
C17A C16A C24A C23A 0.75(18) . . . . ?
C22A C23A C24A C16A 179.24(17) . . . . ?
C18A C23A C24A C16A -0.51(18) . . . . ?
C14B C1B C2B C3B -1.2 . . . . ?
C1B C2B C3B C4B -0.4 . . . . ?
C2B C3B C4B C5B 1.2 . . . . ?
C3B C4B C5B C6B -179.9 . . . . ?
C3B C4B C5B C14B -0.5 . . . . ?
C14B C5B C6B C15B 170.7 . . . . ?
C4B C5B C6B C15B -9.9 . . . . ?
C14B C5B C6B C7B 5.0 . . . . ?
C4B C5B C6B C7B -175.6 . . . . ?
C15B C6B C7B C8B 8.3 . . . . ?
C5B C6B C7B C8B 174.6 . . . . ?
C15B C6B C7B C12B -170.5 . . . . ?
C5B C6B C7B C12B -4.1 . . . . ?
C6B C7B C8B C9B -178.9 . . . . ?
C12B C7B C8B C9B -0.1 . . . . ?
C7B C8B C9B C10B -1.5 . . . . ?
C8B C9B C10B C11B 1.2 . . . . ?
C9B C10B C11B C12B 0.7 . . . . ?
C10B C11B C12B C13B 178.4 . . . . ?
C10B C11B C12B C7B -2.3 . . . . ?
C6B C7B C12B C13B 0.2 . . . . ?
C8B C7B C12B C13B -178.7 . . . . ?
C6B C7B C12B C11B -179.2 . . . . ?
C8B C7B C12B C11B 1.9 . . . . ?
C11B C12B C13B C14B -177.7 . . . . ?
C7B C12B C13B C14B 2.9 . . . . ?
C12B C13B C14B C1B 177.6 . . . . ?
C12B C13B C14B C5B -2.0 . . . . ?
C2B C1B C14B C13B -177.8 . . . . ?
C2B C1B C14B C5B 1.9 . . . . ?
C6B C5B C14B C13B -1.9 . . . . ?
C4B C5B C14B C13B 178.6 . . . . ?
C6B C5B C14B C1B 178.4 . . . . ?
C4B C5B C14B C1B -1.0 . . . . ?
C5B C6B C15B C16B 97.7 . . . . ?
C7B C6B C15B C16B -96.1 . . . . ?
C6B C15B C16B C17B 2.1 . . . . ?
C6B C15B C16B C24B -178.7 . . . . ?
C15B C16B C17B O1B -1.6 . . . . ?
C24B C16B C17B O1B 179.1 . . . . ?
C15B C16B C17B C18B 178.8 . . . . ?
C24B C16B C17B C18B -0.5 . . . . ?
O1B C17B C18B C23B -179.3 . . . . ?
C16B C17B C18B C23B 0.3 . . . . ?
O1B C17B C18B C19B 0.4 . . . . ?
C16B C17B C18B C19B -180.0 . . . . ?
C23B C18B C19B C20B -0.5 . . . . ?
C17B C18B C19B C20B 179.8 . . . . ?
C18B C19B C20B C21B 0.3 . . . . ?
C18B C19B C20B C25B -178.9 . . . . ?
C19B C20B C21B C22B -0.1 . . . . ?
C25B C20B C21B C22B 179.1 . . . . ?
C20B C21B C22B C23B 0.1 . . . . ?
C21B C22B C23B C18B -0.3 . . . . ?
C21B C22B C23B C24B 179.9 . . . . ?
C19B C18B C23B C22B 0.5 . . . . ?
C17B C18B C23B C22B -179.7 . . . . ?
C19B C18B C23B C24B -179.7 . . . . ?
C17B C18B C23B C24B 0.1 . . . . ?
C15B C16B C24B C23B -178.8 . . . . ?
C17B C16B C24B C23B 0.6 . . . . ?
C22B C23B C24B C16B 179.4 . . . . ?
C18B C23B C24B C16B -0.4 . . . . ?
